data_7011504
loop_
_publ_author_name
'Nomiya, Kenji'
'Yokoyama, Hironari'

_publ_section_title
;
 Syntheses, crystal structures and antimicrobial activities of
 polymeric silver(I) complexes with three amino-acids [aspartic acid
 (H2asp), glycine (Hgly) and asparagine (Hasn)]
;
_journal_coden_ASTM JCSDAA
_journal_issue 12
_journal_name_full 'Journal of the Chemical Society, Dalton Transactions'
_journal_page_first 2483
_journal_page_last 2490
_journal_paper_doi 10.1039/b200684g
_journal_year 2002
_chemical_formula_moiety 'C4 H7 Ag N2 O3 '
_chemical_formula_sum 'C4 H7 Ag N2 O3'
_chemical_formula_weight 238.98
_space_group_IT_number 20
_symmetry_cell_setting orthorhombic
_symmetry_Int_Tables_number 20
_symmetry_space_group_name_Hall 'C 2c 2'
_symmetry_space_group_name_H-M 'C 2 2 21'
_cell_angle_alpha 90
_cell_angle_beta 90
_cell_angle_gamma 90
_cell_formula_units_Z 8
_cell_length_a 7.4245(9)
_cell_length_b 8.019(2)
_cell_length_c 21.537(5)
_cell_measurement_reflns_used 21
_cell_measurement_temperature 296.2
_cell_measurement_theta_max 14.1
_cell_measurement_theta_min 10.6
_cell_volume 1282.2(5)
_computing_cell_refinement 'MSC/AFC Diffractometer Control'
_computing_data_collection 'MSC/AFC Diffractometer Control'
_computing_data_reduction 'teXsan for Windows version 1.06 (MSC, 1997-1999)'
_computing_publication_material 'teXsan for Windows version 1.06 (MSC, 1997-1999)'
_computing_structure_refinement 'teXsan for Windows version 1.06 (MSC, 1997-1999)'
_computing_structure_solution
;
SIR92 (Altomare, et. al. 1994)
;
_diffrn_ambient_temperature 296.2
_diffrn_measurement_device 'Rigaku AFC5S'
_diffrn_measurement_method \w-2\q
_diffrn_orient_matrix_UB_11 0.05970
_diffrn_orient_matrix_UB_12 0.01809
_diffrn_orient_matrix_UB_13 -0.04107
_diffrn_orient_matrix_UB_21 0.11920
_diffrn_orient_matrix_UB_22 -0.02845
_diffrn_orient_matrix_UB_23 0.01885
_diffrn_orient_matrix_UB_31 -0.01922
_diffrn_orient_matrix_UB_32 -0.12007
_diffrn_orient_matrix_UB_33 -0.01066
_diffrn_radiation_detector 'scintillation counter'
_diffrn_radiation_monochromator graphite
_diffrn_radiation_source 'X-ray tube'
_diffrn_radiation_type 'Mo K\a'
_diffrn_radiation_wavelength 0.7107
_diffrn_reflns_av_R_equivalents 0.01690
_diffrn_reflns_limit_h_max 9
_diffrn_reflns_limit_h_min -9
_diffrn_reflns_limit_k_max 0
_diffrn_reflns_limit_k_min -10
_diffrn_reflns_limit_l_max 28
_diffrn_reflns_limit_l_min -28
_diffrn_reflns_number 3133
_diffrn_reflns_reduction_process 'Lp corrections applied'
_diffrn_reflns_theta_max 27.61
_diffrn_reflns_theta_min 2.84
_diffrn_standards_decay_% -2.29
_diffrn_standards_interval_count 150
_diffrn_standards_number 3
_exptl_absorpt_coefficient_mu 30.78
_exptl_absorpt_correction_T_max 0.999
_exptl_absorpt_correction_T_min 0.832
_exptl_absorpt_correction_type
;
\y scans (North,Phillips & Matthews, 1968)
;
_exptl_crystal_colour colorless
_exptl_crystal_density_diffrn 2.476
_exptl_crystal_density_meas ?
_exptl_crystal_description plate
_exptl_crystal_F_000 928.00
_exptl_crystal_size_max 0.20
_exptl_crystal_size_mid 0.10
_exptl_crystal_size_min 0.10
_refine_diff_density_max 0.39
_refine_diff_density_min -0.43
_refine_ls_abs_structure_Flack -0.0093(2)
_refine_ls_extinction_method none
_refine_ls_goodness_of_fit_all 1.165
_refine_ls_goodness_of_fit_ref 1.160
_refine_ls_hydrogen_treatment noref
_refine_ls_matrix_type full
_refine_ls_number_constraints 0
_refine_ls_number_parameters 91
_refine_ls_number_reflns 2560
_refine_ls_number_restraints 0
_refine_ls_R_factor_all 0.0226
_refine_ls_R_factor_gt 0.0230
_refine_ls_shift/su_max 0.0000
_refine_ls_shift/su_mean 0.0000
_refine_ls_structure_factor_coef F
_refine_ls_weighting_details 'w = 1/[\s^2^(Fo) + 0.00010|Fo|^2^]'
_refine_ls_weighting_scheme sigma
_refine_ls_wR_factor_all 0.0240
_refine_ls_wR_factor_ref 0.0240
_reflns_number_gt 2560
_reflns_number_total 2929
_reflns_threshold_expression I>2.00\s(I)
_cod_data_source_file b200684g.txt
_cod_data_source_block '[Ag(L-asn)]n'
_cod_original_cell_volume 1282.2(4)
_cod_original_sg_symbol_H-M 'C 2 2 21   '
_cod_original_formula_sum 'C4 H7 Ag N2 O3 '
_cod_database_code 7011504

loop_
_symmetry_equiv_pos_as_xyz
'   +x,   +y,   +z'
'   +x,   -y,   -z'
'   -x,   -y,1/2+z'
'   -x,   +y,1/2-z'
'1/2+x,1/2+y,   +z'
'1/2+x,1/2-y,   -z'
1/2-x,1/2-y,1/2+z
1/2-x,1/2+y,1/2-z

loop_
_atom_site_label
_atom_site_fract_x
_atom_site_fract_y
_atom_site_fract_z
_atom_site_U_iso_or_equiv
_atom_site_occupancy
_atom_site_refinement_flags
_atom_site_adp_type
_atom_site_calc_flag
_atom_site_calc_attached_atom
Ag(1) 0.62080(3) 0.06387(3) 0.57617(1) 0.03433(5) 1.000 . Uani d ?
O(1) 0.8892(3) 0.0072(2) 0.59906(9) 0.0329(5) 1.000 . Uani d ?
O(2) 0.9967(3) 0.2243(3) 0.5449(1) 0.0348(6) 1.000 . Uani d ?
O(3) 1.1467(3) 0.2376(2) 0.68931(9) 0.0371(6) 1.000 . Uani d ?
N(1) 1.3485(2) 0.1468(3) 0.5715(1) 0.0233(5) 1.000 . Uani d ?
N(2) 1.2348(4) 0.0524(4) 0.7619(1) 0.0412(7) 1.000 . Uani d ?
C(1) 1.0162(3) 0.0969(3) 0.5762(1) 0.0222(6) 1.000 . Uani d ?
C(2) 1.2067(3) 0.0267(3) 0.5886(1) 0.0207(6) 1.000 . Uani d ?
C(3) 1.2298(3) -0.0356(3) 0.6543(1) 0.0232(6) 1.000 . Uani d ?
C(4) 1.2014(3) 0.0966(3) 0.7032(1) 0.0270(7) 1.000 . Uani d ?
H(1) 1.2213 -0.0673 0.5623 0.025 1.000 . Uiso c ?
H(2) 1.3303 0.1830 0.5300 0.028 1.000 . Uiso c ?
H(3) 1.3438 0.2400 0.5987 0.028 1.000 . Uiso c ?
H(4) 1.1453 -0.1226 0.6613 0.028 1.000 . Uiso c ?
H(5) 1.3485 -0.0782 0.6587 0.028 1.000 . Uiso c ?
H(6) 1.2188 0.1310 0.7944 0.049 1.000 . Uiso c ?
H(7) 1.2738 -0.0575 0.7710 0.049 1.000 . Uiso c ?

loop_
_atom_site_aniso_label
_atom_site_aniso_U_11
_atom_site_aniso_U_22
_atom_site_aniso_U_33
_atom_site_aniso_U_12
_atom_site_aniso_U_13
_atom_site_aniso_U_23
Ag(1) 0.01549(8) 0.0426(1) 0.0449(1) 0.0011(1) -0.0003(1) -0.0005(1)
O(1) 0.0171(8) 0.0327(9) 0.049(1) -0.0006(8) 0.0005(9) 0.0029(8)
O(2) 0.027(1) 0.040(1) 0.038(1) 0.0045(9) -0.0051(8) 0.015(1)
O(3) 0.053(1) 0.025(1) 0.033(1) 0.007(1) -0.001(1) -0.0021(8)
N(1) 0.0157(9) 0.0259(9) 0.028(1) 0.0007(8) 0.004(1) 0.0016(9)
N(2) 0.062(2) 0.036(1) 0.026(1) 0.008(2) -0.009(1) -0.005(1)
C(1) 0.022(1) 0.025(1) 0.020(1) -0.0011(9) -0.003(1) -0.004(1)
C(2) 0.015(1) 0.023(1) 0.024(1) 0.0013(9) 0.0001(9) -0.000(1)
C(3) 0.021(1) 0.021(1) 0.028(1) 0.004(1) -0.001(1) 0.002(1)
C(4) 0.026(1) 0.029(2) 0.026(1) -0.000(1) -0.001(1) 0.005(1)

loop_
_atom_type_symbol
_atom_type_oxidation_number
_atom_type_number_in_cell
_atom_type_scat_dispersion_real
_atom_type_scat_dispersion_imag
_atom_type_scat_source
C 0 32 0.002 0.002
;International Tables for Crystallography
(1992, Vol. C, Table 6.1.1.2)
;
H 0 56 0.000 0.000
;International Tables for Crystallography
(1992, Vol. C, Table 6.1.1.2)
;
N 0 16 0.004 0.003
;International Tables for Crystallography
(1992, Vol. C, Table 6.1.1.2)
;
O 0 24 0.008 0.006
;International Tables for Crystallography
(1992, Vol. C, Table 6.1.1.2)
;
Ag 0 8 -1.085 1.101
;International Tables for Crystallography
(1992, Vol. C, Tables 4.2.6.8 and 6.1.1.1)
;

loop_
_geom_angle_atom_site_label_1
_geom_angle_atom_site_label_2
_geom_angle_atom_site_label_3
_geom_angle
_geom_angle_site_symmetry_1
_geom_angle_site_symmetry_2
_geom_angle_site_symmetry_3
_geom_angle_publ_flag
O(1) Ag(1) N(1) 167.93(9) . . . ?
Ag(1) O(1) C(1) 119.0(2) . . . ?
Ag(1) N(1) C(2) 117.5(2) 1_655 1_655 1_655 ?
Ag(1) N(1) H(2) 106.0 1_655 1_655 1_655 no
Ag(1) N(1) H(3) 104.5 1_655 1_655 1_655 no
C(2) N(1) H(2) 109.5 . . . no
C(2) N(1) H(3) 109.5 . . . no
H(2) N(1) H(3) 109.6 . . . no
C(4) N(2) H(6) 119.8 . . . no
C(4) N(2) H(7) 119.9 . . . no
H(6) N(2) H(7) 120.2 . . . no
O(1) C(1) O(2) 126.0(2) . . . ?
O(1) C(1) C(2) 113.7(2) . . . ?
O(2) C(1) C(2) 120.3(2) . . . ?
N(1) C(2) C(1) 111.8(2) . . . ?
N(1) C(2) C(3) 111.7(2) . . . ?
N(1) C(2) H(1) 106.7 . . . no
C(1) C(2) C(3) 112.8(2) . . . ?
C(1) C(2) H(1) 106.8 . . . no
C(3) C(2) H(1) 106.5 . . . no
C(2) C(3) C(4) 113.9(2) . . . ?
C(2) C(3) H(4) 108.5 . . . no
C(2) C(3) H(5) 108.5 . . . no
C(4) C(3) H(4) 108.2 . . . no
C(4) C(3) H(5) 108.2 . . . no
H(4) C(3) H(5) 109.4 . . . no
O(3) C(4) N(2) 122.2(3) . . . ?
O(3) C(4) C(3) 121.2(3) . . . ?
N(2) C(4) C(3) 116.6(3) . . . ?

loop_
_geom_bond_atom_site_label_1
_geom_bond_atom_site_label_2
_geom_bond_distance
_geom_bond_site_symmetry_1
_geom_bond_site_symmetry_2
_geom_bond_publ_flag
Ag(1) O(1) 2.103(2) . . ?
Ag(1) N(1) 2.131(2) . . ?
O(1) C(1) 1.284(3) . . ?
O(2) C(1) 1.233(3) . . ?
O(3) C(4) 1.238(4) . . ?
N(1) C(2) 1.474(3) . . ?
N(1) H(2) 0.95 . . no
N(1) H(3) 0.95 . . no
N(2) C(4) 1.336(4) . . ?
N(2) H(6) 0.95 . . no
N(2) H(7) 0.95 . . no
C(1) C(2) 1.546(3) . . ?
C(2) C(3) 1.510(4) . . ?
C(2) H(1) 0.95 . . no
C(3) C(4) 1.510(4) . . ?
C(3) H(4) 0.95 . . no
C(3) H(5) 0.95 . . no

loop_
_geom_contact_atom_site_label_1
_geom_contact_atom_site_label_2
_geom_contact_distance
_geom_contact_site_symmetry_1
_geom_contact_site_symmetry_2
_geom_contact_publ_flag
Ag(1) O(2) 2.952(2) . 5_445 no
Ag(1) O(2) 3.244(2) . 6_456 no
Ag(1) Ag(1) 3.4371(9) . 2_556 no
Ag(1) O(3) 3.580(2) . 5_445 no
O(1) H(3) 2.1689 . 5_445 no
O(1) H(6) 2.6248 . 4_756 no
O(1) N(1) 2.966(3) . 5_445 no
O(1) H(2) 3.0266 . 5_445 no
O(1) N(2) 3.153(4) . 4_756 no
O(1) O(3) 3.419(3) . 5_445 no
O(2) H(2) 2.1636 . 6_456 no
O(2) H(1) 2.6674 . 5_455 no
O(2) N(1) 2.925(3) . 6_456 no
O(2) C(2) 3.377(4) . 5_455 no
O(3) H(7) 1.9433 . 8_756 no
O(3) H(5) 2.7418 . 5_455 no
O(3) H(6) 2.8666 . 4_756 no
O(3) N(2) 2.872(4) . 8_756 no
O(3) N(2) 3.367(4) . 4_756 no
O(3) O(3) 3.403(4) . 4_756 no
N(2) C(4) 3.343(4) . 4_756 no
N(2) N(2) 3.524(6) . 4_756 no
C(3) H(6) 2.9172 . 8_746 no
C(4) H(7) 2.8341 . 8_756 no
H(1) H(2) 2.3384 . 2_556 no
H(4) H(6) 2.4145 . 8_746 no
H(5) H(6) 2.5894 . 8_746 no

loop_
_geom_torsion_atom_site_label_1
_geom_torsion_atom_site_label_2
_geom_torsion_atom_site_label_3
_geom_torsion_atom_site_label_4
_geom_torsion_site_symmetry_1
_geom_torsion_site_symmetry_2
_geom_torsion_site_symmetry_3
_geom_torsion_site_symmetry_4
_geom_torsion
_geom_torsion_publ_flag
Ag(1) O(1) C(1) O(2) . . . . 5.9(4) no
Ag(1) O(1) C(1) C(2) . . . . -171.4(2) no
O(1) C(1) C(2) N(1) . . . . -170.0(2) no
O(1) C(1) C(2) C(3) . . . . -43.0(3) no
O(2) C(1) C(2) N(1) . . . . 12.5(4) no
O(2) C(1) C(2) C(3) . . . . 139.4(3) no
O(3) C(4) C(3) C(2) . . . . 6.7(4) no
N(1) C(2) C(3) C(4) . . . . 66.8(3) no
N(2) C(4) C(3) C(2) . . . . -174.6(2) no
C(1) C(2) C(3) C(4) . . . . -60.2(3) no

loop_
_cod_changelog_entry_id
_cod_changelog_entry_author
_cod_changelog_entry_date
_cod_changelog_entry_text
1 'Vaitkus, Antanas' 2022-05-06T21:55:00+03:00 'Updated bibliographic information.'
2 'Vaitkus, Antanas' 2022-05-07T02:20:00+03:00
;
 Replaced the '&#x00A5;' sequences with backslash symbols ('\')
 in multiple data values.
;
